data_2212718
loop_
_publ_author_name
'Cun-Kuan Wang'

_publ_section_title
;
 4-Nitrobenzyl 2-(anilinocarbonyl)propionate
;
_journal_coeditor_code WK2047
_journal_issue 3
_journal_name_full 'Acta Crystallographica Section E'
_journal_page_first o1131
_journal_page_last o1132
_journal_paper_doi 10.1107/S1600536807004886
_journal_volume 63
_journal_year 2007
_chemical_formula_iupac 'C17 H16 N2 O5'
_chemical_formula_moiety 'C17 H16 N2 O5'
_chemical_formula_sum 'C17 H16 N2 O5'
_chemical_formula_weight 328.32
_chemical_name_systematic
;
4-Nitrobenzyl 2-(anilinocarbonyl)propionate
;
_space_group_IT_number 14
_symmetry_cell_setting monoclinic
_symmetry_space_group_name_Hall '-P 2ybc'
_symmetry_space_group_name_H-M 'P 1 21/c 1'
_atom_sites_solution_hydrogens difmap
_atom_sites_solution_primary direct
_atom_sites_solution_secondary difmap
_audit_creation_method SHELXL-97
_cell_angle_alpha 90.00
_cell_angle_beta 101.46(3)
_cell_angle_gamma 90.00
_cell_formula_units_Z 4
_cell_length_a 15.867(3)
_cell_length_b 4.8820(10)
_cell_length_c 21.141(4)
_cell_measurement_reflns_used 4048
_cell_measurement_temperature 298(2)
_cell_measurement_theta_max 27.47
_cell_measurement_theta_min 3.58
_cell_volume 1605.0(6)
_computing_cell_refinement 'SAINT (Bruker, 2003)'
_computing_data_collection 'SMART (Bruker, 2003)'
_computing_data_reduction SAINT
_computing_molecular_graphics 'SHELXTL (Sheldrick, 1997a)'
_computing_publication_material SHELXTL
_computing_structure_refinement 'SHELXL97 (Sheldrick, 1997b)'
_computing_structure_solution 'SHELXS97 (Sheldrick, 1997b)'
_diffrn_ambient_temperature 298(2)
_diffrn_detector_area_resol_mean 8.40
_diffrn_measured_fraction_theta_full 0.992
_diffrn_measured_fraction_theta_max 0.992
_diffrn_measurement_device_type 'Bruker SMART CCD APEX-II'
_diffrn_measurement_method '\w '
_diffrn_radiation_monochromator graphite
_diffrn_radiation_source 'fine-focus sealed tube'
_diffrn_radiation_type MoK\a
_diffrn_radiation_wavelength 0.71073
_diffrn_reflns_av_R_equivalents 0.0269
_diffrn_reflns_av_sigmaI/netI 0.0255
_diffrn_reflns_limit_h_max 20
_diffrn_reflns_limit_h_min -20
_diffrn_reflns_limit_k_max 5
_diffrn_reflns_limit_k_min -6
_diffrn_reflns_limit_l_max 25
_diffrn_reflns_limit_l_min -27
_diffrn_reflns_number 13947
_diffrn_reflns_theta_full 27.47
_diffrn_reflns_theta_max 27.47
_diffrn_reflns_theta_min 3.58
_diffrn_standards_decay_% 0
_diffrn_standards_interval_count 0
_diffrn_standards_number 0
_exptl_absorpt_coefficient_mu 0.101
_exptl_absorpt_correction_T_max 0.977
_exptl_absorpt_correction_T_min 0.961
_exptl_absorpt_correction_type multi-scan
_exptl_absorpt_process_details '(SADABS; Sheldrick, 1996)'
_exptl_crystal_colour colorless
_exptl_crystal_density_diffrn 1.359
_exptl_crystal_density_method 'not measured'
_exptl_crystal_description prism
_exptl_crystal_F_000 688
_exptl_crystal_size_max 0.61
_exptl_crystal_size_mid 0.33
_exptl_crystal_size_min 0.23
_refine_diff_density_max 0.209
_refine_diff_density_min -0.217
_refine_ls_extinction_method none
_refine_ls_goodness_of_fit_ref 1.067
_refine_ls_hydrogen_treatment refall
_refine_ls_matrix_type full
_refine_ls_number_parameters 281
_refine_ls_number_reflns 3651
_refine_ls_number_restraints 0
_refine_ls_restrained_S_all 1.067
_refine_ls_R_factor_all 0.0770
_refine_ls_R_factor_gt 0.0445
_refine_ls_shift/su_max 0.018
_refine_ls_shift/su_mean 0.002
_refine_ls_structure_factor_coef Fsqd
_refine_ls_weighting_details 'calc w=1/[\s^2^(Fo^2^)+(0.0813P)^2^+0.0063P] where P=(Fo^2^+2Fc^2^)/3'
_refine_ls_weighting_scheme calc
_refine_ls_wR_factor_gt 0.1281
_refine_ls_wR_factor_ref 0.1437
_reflns_number_gt 2356
_reflns_number_total 3651
_reflns_threshold_expression I>2\s(I)
_cod_data_source_file wk2047.cif
_cod_data_source_block I
_cod_original_sg_symbol_H-M 'P 21/c'
_cod_database_code 2212718
_cod_database_fobs_code 2212718

loop_
_symmetry_equiv_pos_as_xyz
'x, y, z'
'-x, y+1/2, -z+1/2'
'-x, -y, -z'
'x, -y-1/2, z-1/2'

loop_
_atom_site_type_symbol
_atom_site_label
_atom_site_fract_x
_atom_site_fract_y
_atom_site_fract_z
_atom_site_U_iso_or_equiv
_atom_site_adp_type
_atom_site_calc_flag
_atom_site_occupancy
O O1 0.24105(11) 1.6471(4) 0.25813(8) 0.0949(5) Uani d 1
O O2 0.09811(9) 0.3825(3) -0.04763(8) 0.0860(5) Uani d 1
O O3 0.11207(11) 1.6151(3) 0.27158(7) 0.0819(5) Uani d 1
O O4 0.32665(8) 0.1317(2) -0.00692(7) 0.0661(4) Uani d 1
O O5 0.17035(7) 0.7053(2) 0.01411(6) 0.0533(3) Uani d 1
N N1 0.16959(12) 1.5506(3) 0.24452(7) 0.0612(4) Uani d 1
N N2 0.36103(9) 0.5625(3) 0.02744(7) 0.0507(4) Uani d 1
H H11 0.3453(12) 0.731(4) 0.0201(9) 0.055(5) Uiso d 1
C C1 0.51264(18) 0.6251(6) 0.18205(14) 0.0886(7) Uani d 1
H H1 0.5213(19) 0.726(6) 0.2171(15) 0.110(10) Uiso d 1
C C2 0.57218(17) 0.4293(6) 0.17718(14) 0.0868(7) Uani d 1
H H2 0.6235(17) 0.402(5) 0.2110(12) 0.098(8) Uiso d 1
C C3 0.56214(15) 0.2728(5) 0.12302(14) 0.0810(7) Uani d 1
H H10 0.6021(17) 0.145(5) 0.1176(11) 0.093(7) Uiso d 1
C C4 0.49247(13) 0.3088(4) 0.07293(12) 0.0660(5) Uani d 1
H H3 0.4856(15) 0.205(4) 0.0357(12) 0.080(7) Uiso d 1
C C5 0.22312(18) 0.3249(4) -0.12244(10) 0.0665(5) Uani d 1
H H12 0.2029(15) 0.150(5) -0.1140(11) 0.085(7) Uiso d 1
H H7 0.2752(17) 0.308(5) -0.1400(12) 0.092(7) Uiso d 1
H H4 0.1801(15) 0.418(5) -0.1529(11) 0.084(7) Uiso d 1
C C6 0.44238(15) 0.6638(4) 0.13313(11) 0.0706(6) Uani d 1
H H6 0.4005(16) 0.803(5) 0.1349(11) 0.087(7) Uiso d 1
C C7 0.07285(12) 1.2211(3) 0.17932(9) 0.0546(4) Uani d 1
H H5 0.0328(15) 1.275(4) 0.2034(11) 0.077(6) Uiso d 1
C C8 0.21633(12) 1.2734(4) 0.16072(9) 0.0559(4) Uani d 1
H H13 0.2689(14) 1.360(4) 0.1683(9) 0.067(6) Uiso d 1
C C9 0.43183(10) 0.5063(3) 0.07821(8) 0.0502(4) Uani d 1
C C10 0.31405(10) 0.3788(3) -0.01104(8) 0.0452(4) Uani d 1
C C11 0.09743(11) 0.7475(4) 0.04406(9) 0.0495(4) Uani d 1
H H9 0.0780(12) 0.574(4) 0.0611(9) 0.061(5) Uiso d 1
H H8 0.0501(14) 0.803(4) 0.0127(10) 0.065(6) Uiso d 1
C C12 0.15250(11) 1.3410(3) 0.19336(8) 0.0494(4) Uani d 1
C C13 0.05670(12) 1.0289(4) 0.13072(9) 0.0544(4) Uani d 1
H H15 0.0014(12) 0.946(3) 0.1212(8) 0.053(5) Uiso d 1
C C14 0.16123(11) 0.5175(3) -0.03237(8) 0.0473(4) Uani d 1
C C15 0.19936(11) 1.0819(3) 0.11216(9) 0.0517(4) Uani d 1
H H14 0.2407(14) 1.038(4) 0.0900(9) 0.067(5) Uiso d 1
C C16 0.24070(11) 0.4961(3) -0.06151(8) 0.0479(4) Uani d 1
H H16 0.2571(11) 0.683(3) -0.0707(8) 0.051(4) Uiso d 1
C C17 0.11946(10) 0.9570(3) 0.09643(8) 0.0455(4) Uani d 1

loop_
_atom_site_aniso_label
_atom_site_aniso_U_11
_atom_site_aniso_U_22
_atom_site_aniso_U_33
_atom_site_aniso_U_12
_atom_site_aniso_U_13
_atom_site_aniso_U_23
O1 0.0838(12) 0.1046(12) 0.0956(11) -0.0360(9) 0.0163(9) -0.0403(9)
O2 0.0544(9) 0.0994(11) 0.1069(12) -0.0229(7) 0.0222(8) -0.0500(9)
O3 0.0853(11) 0.0855(10) 0.0769(10) 0.0060(8) 0.0212(8) -0.0248(8)
O4 0.0700(9) 0.0282(6) 0.0992(10) 0.0039(5) 0.0145(7) 0.0065(6)
O5 0.0481(7) 0.0460(6) 0.0689(8) -0.0044(5) 0.0190(6) -0.0130(5)
N1 0.0688(11) 0.0565(9) 0.0561(9) -0.0031(8) 0.0070(8) -0.0029(7)
N2 0.0502(8) 0.0302(6) 0.0718(9) 0.0068(6) 0.0124(7) 0.0035(6)
C1 0.0824(17) 0.1021(19) 0.0756(16) 0.0111(14) 0.0017(13) 0.0008(14)
C2 0.0617(15) 0.1074(19) 0.0886(17) 0.0124(13) 0.0081(13) 0.0320(16)
C3 0.0531(13) 0.0820(14) 0.112(2) 0.0253(11) 0.0257(13) 0.0295(14)
C4 0.0540(12) 0.0598(11) 0.0881(15) 0.0143(9) 0.0238(11) 0.0079(11)
C5 0.0866(16) 0.0544(11) 0.0611(12) -0.0007(11) 0.0212(12) -0.0058(10)
C6 0.0658(13) 0.0674(12) 0.0759(14) 0.0157(10) 0.0073(11) -0.0011(11)
C7 0.0520(11) 0.0561(10) 0.0587(10) -0.0016(8) 0.0187(8) -0.0051(8)
C8 0.0446(10) 0.0558(9) 0.0662(11) -0.0076(8) 0.0079(8) -0.0036(9)
C9 0.0447(9) 0.0412(8) 0.0674(11) 0.0033(6) 0.0174(8) 0.0116(8)
C10 0.0474(9) 0.0284(7) 0.0650(10) 0.0016(6) 0.0240(8) 0.0041(7)
C11 0.0387(9) 0.0484(9) 0.0610(10) 0.0039(7) 0.0089(8) -0.0053(8)
C12 0.0517(10) 0.0465(8) 0.0482(9) -0.0003(7) 0.0060(7) -0.0004(7)
C13 0.0440(10) 0.0540(9) 0.0667(11) -0.0062(7) 0.0143(8) -0.0053(8)
C14 0.0467(10) 0.0369(8) 0.0568(10) 0.0021(7) 0.0065(7) -0.0009(7)
C15 0.0431(9) 0.0508(9) 0.0633(10) 0.0019(7) 0.0155(8) -0.0033(8)
C16 0.0557(10) 0.0313(7) 0.0595(10) 0.0004(6) 0.0182(8) 0.0036(7)
C17 0.0404(9) 0.0401(8) 0.0553(9) 0.0039(6) 0.0077(7) 0.0043(7)

loop_
_atom_type_symbol
_atom_type_description
_atom_type_scat_dispersion_real
_atom_type_scat_dispersion_imag
_atom_type_scat_source
C C 0.0033 0.0016 'International Tables Vol C Tables 4.2.6.8 and 6.1.1.4'
H H 0.0000 0.0000 'International Tables Vol C Tables 4.2.6.8 and 6.1.1.4'
N N 0.0061 0.0033 'International Tables Vol C Tables 4.2.6.8 and 6.1.1.4'
O O 0.0106 0.0060 'International Tables Vol C Tables 4.2.6.8 and 6.1.1.4'

loop_
_geom_angle_atom_site_label_1
_geom_angle_atom_site_label_2
_geom_angle_atom_site_label_3
_geom_angle
C14 O5 C11 116.39(13)
O1 N1 O3 123.08(17)
O1 N1 C12 118.17(16)
O3 N1 C12 118.74(16)
C10 N2 C9 126.45(13)
C10 N2 H11 115.1(13)
C9 N2 H11 118.5(13)
C2 C1 C6 120.7(3)
C2 C1 H1 118(2)
C6 C1 H1 122(2)
C3 C2 C1 119.4(3)
C3 C2 H2 118.6(14)
C1 C2 H2 121.9(15)
C2 C3 C4 121.1(2)
C2 C3 H10 121.5(15)
C4 C3 H10 117.4(15)
C3 C4 C9 119.4(2)
C3 C4 H3 121.6(14)
C9 C4 H3 119.0(15)
C16 C5 H12 110.6(14)
C16 C5 H7 110.2(15)
H12 C5 H7 110(2)
C16 C5 H4 107.4(13)
H12 C5 H4 109(2)
H7 C5 H4 109(2)
C9 C6 C1 120.2(2)
C9 C6 H6 117.5(14)
C1 C6 H6 122.2(14)
C12 C7 C13 118.65(16)
C12 C7 H5 117.6(14)
C13 C7 H5 123.7(14)
C12 C8 C15 118.93(17)
C12 C8 H13 122.3(12)
C15 C8 H13 118.6(12)
C6 C9 C4 119.24(19)
C6 C9 N2 118.45(15)
C4 C9 N2 122.23(17)
O4 C10 N2 123.77(16)
O4 C10 C16 120.75(15)
N2 C10 C16 115.47(13)
O5 C11 C17 109.47(13)
O5 C11 H9 111.8(10)
C17 C11 H9 111.0(10)
O5 C11 H8 109.4(12)
C17 C11 H8 111.3(12)
H9 C11 H8 103.8(16)
C7 C12 C8 121.90(16)
C7 C12 N1 118.85(15)
C8 C12 N1 119.25(15)
C7 C13 C17 121.02(17)
C7 C13 H15 118.4(10)
C17 C13 H15 120.6(10)
O2 C14 O5 123.00(15)
O2 C14 C16 125.21(15)
O5 C14 C16 111.78(13)
C8 C15 C17 120.82(16)
C8 C15 H14 119.7(13)
C17 C15 H14 119.5(12)
C14 C16 C5 110.91(16)
C14 C16 C10 108.83(13)
C5 C16 C10 111.94(15)
C14 C16 H16 107.1(10)
C5 C16 H16 110.8(10)
C10 C16 H16 107.0(10)
C15 C17 C13 118.69(16)
C15 C17 C11 123.09(15)
C13 C17 C11 118.21(14)

loop_
_geom_bond_atom_site_label_1
_geom_bond_atom_site_label_2
_geom_bond_site_symmetry_2
_geom_bond_distance
O1 N1 . 1.208(2)
O2 C14 . 1.189(2)
O3 N1 . 1.211(2)
O4 C10 . 1.2231(17)
O5 C14 . 1.3305(19)
O5 C11 . 1.440(2)
N1 C12 . 1.475(2)
N2 C10 . 1.334(2)
N2 C9 . 1.418(2)
N2 O4 1_565 2.8966(18)
N2 H11 . 0.866(19)
C1 C2 . 1.362(4)
C1 C6 . 1.375(3)
C1 H1 . 0.88(3)
C2 C3 . 1.359(4)
C2 H2 . 0.98(2)
C3 C4 . 1.382(4)
C3 H10 . 0.91(3)
C4 C9 . 1.382(2)
C4 H3 . 0.92(2)
C5 C16 . 1.514(3)
C5 H12 . 0.94(2)
C5 H7 . 0.97(3)
C5 H4 . 0.95(2)
C6 C9 . 1.375(3)
C6 H6 . 0.96(2)
C7 C12 . 1.371(2)
C7 C13 . 1.377(3)
C7 H5 . 0.93(2)
C8 C12 . 1.374(3)
C8 C15 . 1.375(3)
C8 H13 . 0.92(2)
C10 C16 . 1.526(2)
C11 C17 . 1.497(2)
C11 H9 . 0.991(19)
C11 H8 . 0.94(2)
C13 C17 . 1.388(2)
C13 H15 . 0.952(18)
C14 C16 . 1.513(2)
C15 C17 . 1.386(2)
C15 H14 . 0.90(2)
C16 H16 . 0.977(17)

loop_
_geom_hbond_atom_site_label_D
_geom_hbond_atom_site_label_H
_geom_hbond_atom_site_label_A
_geom_hbond_site_symmetry_A
_geom_hbond_distance_DH
_geom_hbond_distance_HA
_geom_hbond_distance_DA
_geom_hbond_angle_DHA
N2 H11 O4 1_565 0.866(19) 2.042(19) 2.8966(18) 169.1(16)

loop_
_geom_torsion_atom_site_label_1
_geom_torsion_atom_site_label_2
_geom_torsion_atom_site_label_3
_geom_torsion_atom_site_label_4
_geom_torsion_site_symmetry_1
_geom_torsion
C6 C1 C2 C3 . 0.6(4)
C1 C2 C3 C4 . -0.1(4)
C2 C3 C4 C9 . -0.3(3)
C2 C1 C6 C9 . -0.7(4)
C1 C6 C9 C4 . 0.2(3)
C1 C6 C9 N2 . -176.6(2)
C3 C4 C9 C6 . 0.3(3)
C3 C4 C9 N2 . 177.00(17)
C10 N2 C9 C6 . -143.31(18)
O4 N2 C9 C6 1_565 44.59(19)
C10 N2 C9 C4 . 40.0(2)
O4 N2 C9 C4 1_565 -132.14(15)
C9 N2 C10 O4 . 0.2(3)
O4 N2 C10 O4 1_565 172.38(14)
C9 N2 C10 C16 . 179.42(14)
O4 N2 C10 C16 1_565 -8.39(16)
C14 O5 C11 C17 . 178.07(13)
C13 C7 C12 C8 . -0.5(3)
C13 C7 C12 N1 . 178.87(16)
C15 C8 C12 C7 . 0.7(3)
C15 C8 C12 N1 . -178.64(16)
O1 N1 C12 C7 . 177.19(18)
O3 N1 C12 C7 . -1.7(2)
O1 N1 C12 C8 . -3.5(2)
O3 N1 C12 C8 . 177.66(16)
C12 C7 C13 C17 . 0.0(3)
C11 O5 C14 O2 . -2.6(2)
C11 O5 C14 C16 . 178.44(14)
C12 C8 C15 C17 . -0.4(3)
O2 C14 C16 C5 . 12.3(2)
O5 C14 C16 C5 . -168.73(15)
O2 C14 C16 C10 . -111.2(2)
O5 C14 C16 C10 . 67.71(16)
O4 C10 C16 C14 . 90.83(17)
N2 C10 C16 C14 . -88.42(15)
O4 C10 C16 C5 . -32.1(2)
N2 C10 C16 C5 . 148.63(16)
C8 C15 C17 C13 . 0.0(3)
C8 C15 C17 C11 . 179.97(16)
C7 C13 C17 C15 . 0.2(3)
C7 C13 C17 C11 . -179.74(17)
O5 C11 C17 C15 . -0.8(2)
O5 C11 C17 C13 . 179.22(15)
